data_8100352
loop_
_publ_author_name
'Sobarzo-S\'anchez, Eduardo'
'Cassels, Bruce K.'
'Castedo, Luis'
'Valencia-Matarranz, Laura'
'P\'erez-Lourido, Paulo'

_publ_section_title
;
Crystal structure of 2,3,8,9,10,11-hexahydro-7H-dibenzo[de,h]quinolin-
7-one, C~16~H~15~NO
;
_journal_issue 2
_journal_name_full 'Zeitschrift f\"ur Kristallographie - New Crystal Structures'
_journal_page_first 177
_journal_page_last 178
_journal_volume 218
_journal_year 2003
_chemical_formula_structural 'C16 H15 N O'
_chemical_formula_sum 'C16 H15 N O'
_chemical_formula_weight 237.29
_space_group_IT_number 14
_symmetry_cell_setting monoclinic
_symmetry_space_group_name_Hall '-P 2yab'
_symmetry_space_group_name_H-M 'P 1 21/a 1'
_cell_angle_alpha 90
_cell_angle_beta 95.30(2)
_cell_angle_gamma 90
_cell_formula_units_Z 4
_cell_length_a 7.0845(12)
_cell_length_b 18.587(3)
_cell_length_c 9.080(2)
_cell_measurement_temperature 293(2)
_cell_volume 1190.6(4)
_diffrn_ambient_temperature 293(2)
_exptl_crystal_density_diffrn 1.324
_cod_depositor_comments
;
The following automatic conversions were performed:
'_symmetry_cell_setting' value 'Monoclinic' changed to 'monoclinic'
according to '/home/saulius/struct/CIF-dictionaries/cif_core.dic'
dictionary named 'cif_core.dic' version 2.4.1 from 2010-06-29.

Automatic conversion script
Id: cif_fix_enum 1527 2010-12-29 10:47:43Z saulius 
;
_cod_original_sg_symbol_H-M 'P 21/a'
_cod_original_formula_sum 'C16 H15 N1 O1'
_cod_database_code 8100352

loop_
_symmetry_equiv_pos_as_xyz
'x, y, z'
'-x+1/2, y+1/2, -z'
'-x, -y, -z'
'x-1/2, -y-1/2, z'

loop_
_atom_site_label
_atom_site_type_symbol
_atom_site_fract_x
_atom_site_fract_y
_atom_site_fract_z
_atom_site_U_iso_or_equiv
_atom_site_adp_type
_atom_site_occupancy
_atom_site_symmetry_multiplicity
_atom_site_Wyckoff_symbol
_atom_site_calc_flag
_atom_site_refinement_flags
_atom_site_disorder_assembly
_atom_site_disorder_group
N1 N 0.7611(4) -0.07639(14) 0.1654(3) 0.0749(8) Uani 1 4 e d . . .
C2 C 0.7698(7) -0.15102(18) 0.2200(5) 0.0922(13) Uani 1 4 e d . . .
H2A H 0.9021 -0.1638 0.2423 0.111 Uiso 1 4 e calc R . .
H2B H 0.7185 -0.1822 0.1404 0.111 Uiso 1 4 e calc R . .
C3 C 0.6697(6) -0.16660(18) 0.3514(5) 0.0879(12) Uani 1 4 e d . . .
H3A H 0.7115 -0.2129 0.3915 0.105 Uiso 1 4 e calc R . .
H3B H 0.5348 -0.1699 0.322 0.105 Uiso 1 4 e calc R . .
C4 C 0.7022(4) -0.11130(16) 0.4682(4) 0.0650(8) Uani 1 4 e d . . .
C5 C 0.7390(4) -0.04079(14) 0.4210(3) 0.0527(7) Uani 1 4 e d . . .
C6 C 0.7532(4) -0.02679(15) 0.2651(3) 0.0538(7) Uani 1 4 e d . . .
C7 C 0.7579(4) 0.01485(15) 0.5249(3) 0.0536(7) Uani 1 4 e d . . .
C8 C 0.7842(4) 0.08893(15) 0.4742(3) 0.0564(7) Uani 1 4 e d . . .
O8 O 0.8007(4) 0.13941(12) 0.5629(3) 0.0768(7) Uani 1 4 e d . . .
C9 C 0.7844(4) 0.10228(15) 0.3156(3) 0.0541(7) Uani 1 4 e d . C .
C10 C 0.7655(4) 0.04864(15) 0.2145(3) 0.0535(7) Uani 1 4 e d . C .
C11 C 0.6928(5) -0.12287(19) 0.6187(4) 0.0743(10) Uani 1 4 e d . . .
H11 H 0.6692 -0.1691 0.6518 0.089 Uiso 1 4 e calc R . .
C12 C 0.7175(5) -0.0676(2) 0.7205(4) 0.0736(10) Uani 1 4 e d . . .
H12 H 0.7138 -0.0771 0.8208 0.088 Uiso 1 4 e calc R . .
C13 C 0.7473(4) 0.00076(19) 0.6736(4) 0.0648(8) Uani 1 4 e d . . .
H13 H 0.7605 0.0381 0.7419 0.078 Uiso 1 4 e calc R . .
C14 C 0.8057(6) 0.17984(17) 0.2720(4) 0.0764(10) Uani 1 4 e d . . .
H14A H 0.9022 0.2023 0.3396 0.092 Uiso 1 4 e calc R A 1
H14B H 0.6871 0.2048 0.2808 0.092 Uiso 1 4 e calc R A 1
C15 C 0.7608(6) 0.06258(19) 0.0527(4) 0.0720(9) Uani 1 4 e d . . .
H15A H 0.662 0.0333 0.0015 0.086 Uiso 1 4 e calc R B 1
H15B H 0.8808 0.0479 0.0187 0.086 Uiso 1 4 e calc R B 1
C16 C 0.8610(11) 0.1880(4) 0.1123(8) 0.0837(19) Uani 0.65 4 e d P C 1
H16A H 0.8519 0.2381 0.082 0.1 Uiso 0.65 4 e calc PR C 1
H16B H 0.9904 0.172 0.1063 0.1 Uiso 0.65 4 e calc PR C 1
C17 C 0.7243(13) 0.1421(7) 0.0117(14) 0.087(3) Uani 0.65 4 e d P C 1
H17A H 0.7451 0.1501 -0.0911 0.104 Uiso 0.65 4 e calc PR C 1
H17B H 0.5943 0.1548 0.0254 0.104 Uiso 0.65 4 e calc PR C 1
C18 C 0.728(3) 0.1917(7) 0.1098(16) 0.093(4) Uani 0.35 4 e d P C 2
H18A H 0.5919 0.1847 0.0981 0.112 Uiso 0.35 4 e calc PR C 2
H18B H 0.7558 0.2402 0.0785 0.112 Uiso 0.35 4 e calc PR C 2
C19 C 0.823(3) 0.1384(13) 0.021(2) 0.092(5) Uani 0.35 4 e d P C 2
H19A H 0.9595 0.1422 0.0438 0.111 Uiso 0.35 4 e calc PR C 2
H19B H 0.7943 0.1488 -0.0831 0.111 Uiso 0.35 4 e calc PR C 2

loop_
_atom_site_aniso_label
_atom_site_aniso_U_11
_atom_site_aniso_U_22
_atom_site_aniso_U_33
_atom_site_aniso_U_23
_atom_site_aniso_U_13
_atom_site_aniso_U_12
N1 0.098(2) 0.0552(16) 0.0711(17) -0.0130(13) 0.0073(15) 0.0038(13)
C2 0.127(4) 0.051(2) 0.097(3) -0.0199(19) 0.004(3) 0.002(2)
C3 0.106(3) 0.0470(18) 0.111(3) -0.0053(19) 0.013(2) -0.0064(18)
C4 0.0607(17) 0.0488(15) 0.086(2) 0.0089(15) 0.0094(15) 0.0010(13)
C5 0.0480(14) 0.0455(14) 0.0648(17) 0.0019(12) 0.0071(12) 0.0011(11)
C6 0.0539(15) 0.0461(15) 0.0615(17) -0.0055(12) 0.0065(12) 0.0025(11)
C7 0.0485(14) 0.0547(16) 0.0582(17) -0.0022(13) 0.0081(12) 0.0026(12)
C8 0.0532(15) 0.0484(15) 0.0680(19) -0.0087(13) 0.0074(13) 0.0028(12)
O8 0.0976(18) 0.0601(13) 0.0727(15) -0.0174(11) 0.0073(12) -0.0008(12)
C9 0.0543(15) 0.0433(14) 0.0656(18) 0.0015(12) 0.0104(13) 0.0047(11)
C10 0.0520(14) 0.0505(15) 0.0589(17) 0.0017(13) 0.0103(12) 0.0039(11)
C11 0.068(2) 0.064(2) 0.092(3) 0.0278(19) 0.0153(18) 0.0045(16)
C12 0.070(2) 0.082(2) 0.070(2) 0.0204(19) 0.0154(16) 0.0104(17)
C13 0.0619(18) 0.072(2) 0.0612(19) -0.0006(15) 0.0094(14) 0.0054(14)
C14 0.091(2) 0.0471(17) 0.091(3) 0.0056(16) 0.0074(19) -0.0003(16)
C15 0.086(2) 0.072(2) 0.0592(18) 0.0032(16) 0.0136(16) 0.0037(17)
C16 0.091(4) 0.065(4) 0.097(5) 0.029(3) 0.015(4) -0.004(4)
C17 0.101(6) 0.083(5) 0.074(5) 0.024(4) 0.001(6) 0.014(6)
C18 0.129(12) 0.062(7) 0.092(9) 0.022(6) 0.027(9) 0.009(8)
C19 0.134(15) 0.083(10) 0.061(8) 0.025(7) 0.018(12) -0.001(14)

loop_
_geom_bond_atom_site_label_1
_geom_bond_atom_site_label_2
_geom_bond_distance
_geom_bond_site_symmetry_2
_geom_bond_publ_flag
N1 C6 1.297(4) . ?
N1 C2 1.472(4) . ?
C2 C3 1.472(6) . ?
C2 H2A 0.97 . ?
C2 H2B 0.97 . ?
C3 C4 1.479(5) . ?
C3 H3A 0.97 . ?
C3 H3B 0.97 . ?
C4 C11 1.392(5) . ?
C4 C5 1.411(4) . ?
C5 C7 1.398(4) . ?
C5 C6 1.452(4) . ?
C6 C10 1.480(4) . ?
C7 C13 1.385(4) . ?
C7 C8 1.469(4) . ?
C8 O8 1.235(3) . ?
C8 C9 1.461(4) . ?
C9 C10 1.353(4) . ?
C9 C14 1.506(4) . ?
C10 C15 1.490(4) . ?
C11 C12 1.382(5) . ?
C11 H11 0.93 . ?
C12 C13 1.363(5) . ?
C12 H12 0.93 . ?
C13 H13 0.93 . ?
C14 C18 1.540(15) . ?
C14 C16 1.544(8) . ?
C14 H14A 0.97 . ?
C14 H14B 0.97 . ?
C15 C19 1.51(2) . ?
C15 C17 1.540(13) . ?
C15 H15A 0.97 . ?
C15 H15B 0.97 . ?
C16 C17 1.529(15) . ?
C16 H16A 0.97 . ?
C16 H16B 0.97 . ?
C17 H17A 0.97 . ?
C17 H17B 0.97 . ?
C18 C19 1.48(3) . ?
C18 H18A 0.97 . ?
C18 H18B 0.97 . ?
C19 H19A 0.97 . ?
C19 H19B 0.97 . ?
